data_7233424
loop_
_publ_author_name
'Vaganova, Tamara A.'
'Gatilov, Yurij V.'
'Benassi, Enrico'
'Chuikov, Igor P.'
'Pishchur, Denis P.'
'Malykhin, Evgenij V.'

_publ_section_title
;
 Impact of molecular packing rearrangement on solid-state fluorescence:
 polyhalogenated N-hetarylamines vs. their co-crystals with 18-crown-6
;
_journal_issue 39
_journal_name_full CrystEngComm
_journal_page_first 5931
_journal_paper_doi 10.1039/C9CE00645A
_journal_volume 21
_journal_year 2019
_chemical_formula_moiety 'C5 H2 Cl F3 N2'
_chemical_formula_sum 'C5 H2 Cl F3 N2'
_chemical_formula_weight 182.54
_chemical_melting_point 397
_chemical_name_systematic 2-amino-4-chloro-3,5,6-trifluoropyridine
_space_group_crystal_system triclinic
_space_group_IT_number 2
_space_group_name_Hall '-P 1'
_space_group_name_H-M_alt 'P -1'
_symmetry_space_group_name_Hall '-P 1'
_symmetry_space_group_name_H-M 'P -1'
_atom_sites_solution_hydrogens difmap
_atom_sites_solution_primary direct
_atom_sites_solution_secondary difmap
_audit_creation_method SHELXL-2014/7
_audit_update_record
;
2019-04-22 deposited with the CCDC.    2019-08-23 downloaded from the CCDC.
;
_cell_angle_alpha 77.722(4)
_cell_angle_beta 89.064(5)
_cell_angle_gamma 87.753(4)
_cell_formula_units_Z 2
_cell_length_a 5.0807(5)
_cell_length_b 7.6319(7)
_cell_length_c 8.5518(9)
_cell_measurement_reflns_used 3259
_cell_measurement_temperature 296(2)
_cell_measurement_theta_max 26.05
_cell_measurement_theta_min 2.44
_cell_volume 323.75(6)
_computing_cell_refinement 'Bruker SAINT'
_computing_data_collection 'Bruker APEX2'
_computing_data_reduction 'Bruker SAINT'
_computing_molecular_graphics 'Bruker SHELXTL'
_computing_publication_material 'Bruker SHELXTL'
_computing_structure_refinement 'SHELXL-2014/7 (Sheldrick, 2014)'
_computing_structure_solution 'SHELXS-97 (Sheldrick, 2008)'
_diffrn_ambient_temperature 296(2)
_diffrn_measured_fraction_theta_full 0.995
_diffrn_measured_fraction_theta_max 0.987
_diffrn_measurement_device_type 'Bruker APEX-II CCD'
_diffrn_measurement_method '\f and \w scans'
_diffrn_radiation_type MoK\a
_diffrn_radiation_wavelength 0.71073
_diffrn_reflns_av_R_equivalents 0.0235
_diffrn_reflns_av_unetI/netI 0.0200
_diffrn_reflns_Laue_measured_fraction_full 0.995
_diffrn_reflns_Laue_measured_fraction_max 0.987
_diffrn_reflns_limit_h_max 6
_diffrn_reflns_limit_h_min -6
_diffrn_reflns_limit_k_max 9
_diffrn_reflns_limit_k_min -8
_diffrn_reflns_limit_l_max 10
_diffrn_reflns_limit_l_min -10
_diffrn_reflns_number 5129
_diffrn_reflns_point_group_measured_fraction_full 0.995
_diffrn_reflns_point_group_measured_fraction_max 0.987
_diffrn_reflns_theta_full 25.242
_diffrn_reflns_theta_max 26.034
_diffrn_reflns_theta_min 2.437
_exptl_absorpt_coefficient_mu 0.575
_exptl_absorpt_correction_T_max 0.6938
_exptl_absorpt_correction_T_min 0.6162
_exptl_absorpt_correction_type multi-scan
_exptl_absorpt_process_details SADABS-2008/1
_exptl_crystal_colour colourless
_exptl_crystal_density_diffrn 1.872
_exptl_crystal_description plate_thick
_exptl_crystal_F_000 180
_exptl_crystal_size_max 0.570
_exptl_crystal_size_mid 0.370
_exptl_crystal_size_min 0.280
_refine_diff_density_max 0.188
_refine_diff_density_min -0.221
_refine_diff_density_rms 0.043
_refine_ls_extinction_method none
_refine_ls_goodness_of_fit_ref 0.988
_refine_ls_hydrogen_treatment refall
_refine_ls_matrix_type full
_refine_ls_number_parameters 108
_refine_ls_number_reflns 1265
_refine_ls_number_restraints 0
_refine_ls_restrained_S_all 0.988
_refine_ls_R_factor_all 0.0412
_refine_ls_R_factor_gt 0.0303
_refine_ls_shift/su_max 0.000
_refine_ls_shift/su_mean 0.000
_refine_ls_structure_factor_coef Fsqd
_refine_ls_weighting_details 'w=1/[\s^2^(Fo^2^)+(0.0249P)^2^+0.2336P] where P=(Fo^2^+2Fc^2^)/3'
_refine_ls_weighting_scheme calc
_refine_ls_wR_factor_gt 0.0679
_refine_ls_wR_factor_ref 0.0758
_reflns_Friedel_coverage 0.000
_reflns_number_gt 1038
_reflns_number_total 1265
_reflns_threshold_expression 'I > 2\s(I)'
_cod_data_source_file c9ce00645a2.cif
_cod_data_source_block E-M46
_cod_depositor_comments 'Adding full bibliography for 7233421--7233432.cif.'
_cod_database_code 7233424
_shelx_shelxl_version_number 2014/7
_shelx_space_group_comment
;
The symmetry employed for this shelxl refinement is uniquely defined
by the following loop, which should always be used as a source of
symmetry information in preference to the above space-group names.
They are only intended as comments.
;
_shelx_estimated_absorpt_t_min 0.735
_shelx_estimated_absorpt_t_max 0.856

loop_
_space_group_symop_operation_xyz
'x, y, z'
'-x, -y, -z'

loop_
_atom_site_label
_atom_site_type_symbol
_atom_site_fract_x
_atom_site_fract_y
_atom_site_fract_z
_atom_site_U_iso_or_equiv
_atom_site_adp_type
_atom_site_occupancy
_atom_site_site_symmetry_order
_atom_site_calc_flag
Cl1 Cl -0.39428(10) 0.24477(8) 0.47417(7) 0.0564(2) Uani 1 1 d
F1 F -0.1342(3) 0.58633(17) 0.34426(16) 0.0560(4) Uani 1 1 d
N1 N 0.2653(3) 0.3364(2) 0.11539(19) 0.0408(4) Uani 1 1 d
F2 F -0.1332(3) -0.02471(17) 0.31272(18) 0.0657(4) Uani 1 1 d
C1 C 0.1681(4) 0.4727(3) 0.1762(2) 0.0362(4) Uani 1 1 d
N2 N 0.2730(4) 0.6354(3) 0.1278(3) 0.0518(5) Uani 1 1 d
H2A H 0.406(5) 0.643(3) 0.060(3) 0.058(7) Uiso 1 1 d
H2B H 0.220(5) 0.715(3) 0.170(3) 0.050(7) Uiso 1 1 d
F3 F 0.2667(3) 0.04728(18) 0.09748(19) 0.0733(5) Uani 1 1 d
C2 C -0.0405(4) 0.4457(3) 0.2867(2) 0.0369(4) Uani 1 1 d
C3 C -0.1439(4) 0.2801(3) 0.3364(2) 0.0380(4) Uani 1 1 d
C4 C -0.0397(4) 0.1413(3) 0.2712(2) 0.0421(5) Uani 1 1 d
C5 C 0.1613(4) 0.1791(3) 0.1629(3) 0.0440(5) Uani 1 1 d

loop_
_atom_site_aniso_label
_atom_site_aniso_U_11
_atom_site_aniso_U_22
_atom_site_aniso_U_33
_atom_site_aniso_U_23
_atom_site_aniso_U_13
_atom_site_aniso_U_12
Cl1 0.0423(3) 0.0720(4) 0.0508(3) -0.0043(3) 0.0186(2) -0.0102(2)
F1 0.0568(8) 0.0475(7) 0.0670(8) -0.0214(6) 0.0181(6) -0.0001(6)
N1 0.0413(9) 0.0372(9) 0.0439(9) -0.0085(7) 0.0132(7) -0.0079(7)
F2 0.0716(9) 0.0376(7) 0.0847(10) -0.0047(7) 0.0208(7) -0.0197(6)
C1 0.0366(10) 0.0345(10) 0.0366(10) -0.0048(8) 0.0025(8) -0.0065(8)
N2 0.0589(12) 0.0386(11) 0.0592(12) -0.0124(9) 0.0212(10) -0.0157(9)
F3 0.0844(10) 0.0457(8) 0.0958(11) -0.0304(7) 0.0402(9) -0.0082(7)
C2 0.0374(10) 0.0360(10) 0.0374(10) -0.0083(8) 0.0027(8) 0.0001(8)
C3 0.0305(9) 0.0464(12) 0.0340(10) -0.0015(8) 0.0046(7) -0.0045(8)
C4 0.0432(11) 0.0335(10) 0.0476(12) -0.0028(9) 0.0059(9) -0.0093(8)
C5 0.0462(11) 0.0360(11) 0.0512(12) -0.0129(9) 0.0091(9) -0.0025(9)

loop_
_atom_type_symbol
_atom_type_description
_atom_type_scat_dispersion_real
_atom_type_scat_dispersion_imag
_atom_type_scat_source
C C 0.0033 0.0016 'International Tables Vol C Tables 4.2.6.8 and 6.1.1.4'
H H 0.0000 0.0000 'International Tables Vol C Tables 4.2.6.8 and 6.1.1.4'
N N 0.0061 0.0033 'International Tables Vol C Tables 4.2.6.8 and 6.1.1.4'
F F 0.0171 0.0103 'International Tables Vol C Tables 4.2.6.8 and 6.1.1.4'
Cl Cl 0.1484 0.1585 'International Tables Vol C Tables 4.2.6.8 and 6.1.1.4'

loop_
_geom_angle_atom_site_label_1
_geom_angle_atom_site_label_2
_geom_angle_atom_site_label_3
_geom_angle
C5 N1 C1 118.17(16)
N1 C1 N2 118.69(18)
N1 C1 C2 119.91(17)
N2 C1 C2 121.40(19)
C1 N2 H2A 117.1(16)
C1 N2 H2B 117.9(18)
H2A N2 H2B 125(2)
F1 C2 C3 120.77(17)
F1 C2 C1 118.16(16)
C3 C2 C1 121.06(18)
C2 C3 C4 117.80(17)
C2 C3 Cl1 121.42(16)
C4 C3 Cl1 120.78(15)
F2 C4 C5 121.20(19)
F2 C4 C3 121.24(17)
C5 C4 C3 117.56(18)
N1 C5 F3 115.50(17)
N1 C5 C4 125.48(18)
F3 C5 C4 119.02(18)

loop_
_geom_bond_atom_site_label_1
_geom_bond_atom_site_label_2
_geom_bond_distance
Cl1 C3 1.7093(18)
F1 C2 1.341(2)
N1 C5 1.312(3)
N1 C1 1.333(2)
F2 C4 1.345(2)
C1 N2 1.350(3)
C1 C2 1.400(3)
N2 H2A 0.88(3)
N2 H2B 0.80(3)
F3 C5 1.341(2)
C2 C3 1.368(3)
C3 C4 1.382(3)
C4 C5 1.365(3)
